data_7154585
loop_
_publ_author_name
'Marin-Luna, Marta'
'Vidal, Angel'
'Bautista, Delia'
'Orenes, Raul-Angel'
'Alajarin, Mateo'

_publ_section_title
;
 Acid-promoted cycloisomerizations of phenylallenes bearing acetalic
 functions at the ortho position: a stereocontrolled entry to indeno-fused
 dioxepanes, dioxocanes and thioanalogues.
;
_journal_issue 31
_journal_name_full 'Organic &amp; biomolecular chemistry'
_journal_page_first 8420
_journal_page_last 8424
_journal_paper_doi 10.1039/c5ob00897b
_journal_volume 13
_journal_year 2015
_chemical_formula_sum 'C16 H20 O2'
_chemical_formula_weight 244.32
_chemical_name_systematic
; 
 ? 
;
_space_group_IT_number 14
_symmetry_cell_setting monoclinic
_symmetry_space_group_name_Hall '-P 2ybc'
_symmetry_space_group_name_H-M 'P 1 21/c 1'
_atom_sites_solution_hydrogens geom
_atom_sites_solution_primary direct
_atom_sites_solution_secondary difmap
_audit_creation_method SHELXL-97
_audit_update_record
;
2015-03-06 deposited with the CCDC.
2015-07-08 downloaded from the CCDC.
;
_cell_angle_alpha 90.00
_cell_angle_beta 91.798(2)
_cell_angle_gamma 90.00
_cell_formula_units_Z 4
_cell_length_a 8.3105(7)
_cell_length_b 9.1610(8)
_cell_length_c 17.2363(15)
_cell_measurement_reflns_used 6671
_cell_measurement_temperature 100(2)
_cell_measurement_theta_max 28.68
_cell_measurement_theta_min 2.36
_cell_volume 1311.6(2)
_computing_cell_refinement 'Bruker SAINT'
_computing_data_collection 'Bruker SMART'
_computing_data_reduction 'Bruker SAINT'
_computing_molecular_graphics 'BRUKER SHELXTL'
_computing_publication_material 'BRUKER SHELXTL'
_computing_structure_refinement 'SHELXL-97 (Sheldrick, 1997)'
_computing_structure_solution 'SHELXS-97 (Sheldrick, 1990)'
_diffrn_ambient_temperature 100(2)
_diffrn_detector_area_resol_mean 8.26
_diffrn_measured_fraction_theta_full 1.000
_diffrn_measured_fraction_theta_max 0.941
_diffrn_measurement_device_type 'Bruker SMART APEX CCD'
_diffrn_measurement_method \w-scan
_diffrn_radiation_monochromator graphite
_diffrn_radiation_source 'fine-focus sealed tube'
_diffrn_radiation_type MoK\a
_diffrn_radiation_wavelength 0.71073
_diffrn_reflns_av_R_equivalents 0.0244
_diffrn_reflns_av_sigmaI/netI 0.0195
_diffrn_reflns_limit_h_max 11
_diffrn_reflns_limit_h_min -10
_diffrn_reflns_limit_k_max 12
_diffrn_reflns_limit_k_min -11
_diffrn_reflns_limit_l_max 22
_diffrn_reflns_limit_l_min -23
_diffrn_reflns_number 15574
_diffrn_reflns_theta_full 26.00
_diffrn_reflns_theta_max 28.68
_diffrn_reflns_theta_min 2.36
_exptl_absorpt_coefficient_mu 0.080
_exptl_absorpt_correction_T_max 0.9858
_exptl_absorpt_correction_T_min 0.8453
_exptl_absorpt_correction_type multi-scan
_exptl_absorpt_process_details SADABS
_exptl_crystal_colour colourless
_exptl_crystal_density_diffrn 1.237
_exptl_crystal_density_method 'not measured'
_exptl_crystal_description block
_exptl_crystal_F_000 528
_exptl_crystal_size_max 0.37
_exptl_crystal_size_mid 0.24
_exptl_crystal_size_min 0.18
_refine_diff_density_max 0.498
_refine_diff_density_min -0.232
_refine_diff_density_rms 0.055
_refine_ls_extinction_method none
_refine_ls_goodness_of_fit_ref 1.065
_refine_ls_hydrogen_treatment 'Me rigid, others riding'
_refine_ls_matrix_type full
_refine_ls_number_parameters 166
_refine_ls_number_reflns 3190
_refine_ls_number_restraints 0
_refine_ls_restrained_S_all 1.065
_refine_ls_R_factor_all 0.0487
_refine_ls_R_factor_gt 0.0453
_refine_ls_shift/su_max 0.000
_refine_ls_shift/su_mean 0.000
_refine_ls_structure_factor_coef Fsqd
_refine_ls_weighting_details 'calc w=1/[\s^2^(Fo^2^)+(0.0636P)^2^+0.4656P] where P=(Fo^2^+2Fc^2^)/3'
_refine_ls_weighting_scheme calc
_refine_ls_wR_factor_gt 0.1133
_refine_ls_wR_factor_ref 0.1160
_reflns_number_gt 2940
_reflns_number_total 3190
_reflns_threshold_expression >2sigma(I)
_cod_data_source_file c5ob00897b2.cif
_cod_data_source_block mml121s_compound_6a
_cod_depositor_comments
;
The following automatic conversions were performed:

'_symmetry_cell_setting' value 'Monoclinic' changed to 'monoclinic'
according to
/usr/data/users/saulius/crontab/automatic-downloads/rss-feeds/RSC/lib/dictionaries/cif_core.dic
dictionary named 'cif_core.dic' version 2.4.2 from 2011-04-26.

Automatic conversion script
Id: cif_fix_values 3271 2015-04-21 07:52:19Z andrius 

 Adding full bibliography for 7154584--7154586.cif.
;
_cod_original_sg_symbol_H-M 'P 21/c'
_cod_database_code 7154585

loop_
_symmetry_equiv_pos_as_xyz
'x, y, z'
'-x, y+1/2, -z+1/2'
'-x, -y, -z'
'x, -y-1/2, z-1/2'

loop_
_atom_site_label
_atom_site_type_symbol
_atom_site_fract_x
_atom_site_fract_y
_atom_site_fract_z
_atom_site_U_iso_or_equiv
_atom_site_adp_type
_atom_site_occupancy
_atom_site_symmetry_multiplicity
_atom_site_calc_flag
_atom_site_refinement_flags
O1 O 0.32885(9) 0.82877(9) 0.18753(5) 0.01743(19) Uani 1 1 d .
O2 O 0.04980(9) 0.60580(8) 0.19168(4) 0.01513(18) Uani 1 1 d .
C1 C 0.21449(13) 0.80705(13) 0.24697(7) 0.0184(2) Uani 1 1 d .
H1A H 0.1997 0.9000 0.2752 0.022 Uiso 1 1 calc R
H1B H 0.2575 0.7341 0.2846 0.022 Uiso 1 1 calc R
C2 C 0.05275(13) 0.75527(12) 0.21467(7) 0.0167(2) Uani 1 1 d .
H2A H -0.0289 0.7703 0.2545 0.020 Uiso 1 1 calc R
H2B H 0.0216 0.8163 0.1692 0.020 Uiso 1 1 calc R
C3 C 0.15322(12) 0.57319(11) 0.12892(6) 0.0126(2) Uani 1 1 d .
H3 H 0.1329 0.6393 0.0835 0.015 Uiso 1 1 calc R
C4 C 0.12125(12) 0.41504(11) 0.10849(6) 0.0133(2) Uani 1 1 d .
C5 C -0.01741(13) 0.35059(12) 0.07850(6) 0.0160(2) Uani 1 1 d .
H5 H -0.1088 0.4080 0.0642 0.019 Uiso 1 1 calc R
C6 C -0.02034(14) 0.19825(13) 0.06964(7) 0.0192(2) Uani 1 1 d .
H6 H -0.1139 0.1519 0.0482 0.023 Uiso 1 1 calc R
C7 C 0.11300(14) 0.11477(13) 0.09208(7) 0.0196(2) Uani 1 1 d .
H7 H 0.1089 0.0117 0.0864 0.024 Uiso 1 1 calc R
C8 C 0.25276(14) 0.18000(12) 0.12284(6) 0.0180(2) Uani 1 1 d .
H8 H 0.3432 0.1225 0.1385 0.022 Uiso 1 1 calc R
C9 C 0.25662(13) 0.33122(12) 0.13001(6) 0.0148(2) Uani 1 1 d .
C10 C 0.38359(12) 0.43171(12) 0.15823(6) 0.0158(2) Uani 1 1 d .
H10 H 0.4878 0.4025 0.1764 0.019 Uiso 1 1 calc R
C11 C 0.33157(12) 0.57045(12) 0.15465(6) 0.0136(2) Uani 1 1 d .
C12 C 0.42918(12) 0.70601(12) 0.17205(6) 0.0140(2) Uani 1 1 d .
H12 H 0.4989 0.6869 0.2193 0.017 Uiso 1 1 calc R
C13 C 0.53941(12) 0.75455(12) 0.10539(6) 0.0142(2) Uani 1 1 d .
C14 C 0.43788(14) 0.78883(13) 0.03185(6) 0.0192(2) Uani 1 1 d .
H14A H 0.5080 0.8252 -0.0086 0.029 Uiso 1 1 calc R
H14B H 0.3576 0.8633 0.0435 0.029 Uiso 1 1 calc R
H14C H 0.3832 0.6999 0.0135 0.029 Uiso 1 1 calc R
C15 C 0.63380(13) 0.89073(13) 0.13156(7) 0.0194(2) Uani 1 1 d .
H15A H 0.7062 0.9203 0.0906 0.029 Uiso 1 1 calc R
H15B H 0.6970 0.8686 0.1791 0.029 Uiso 1 1 calc R
H15C H 0.5584 0.9703 0.1417 0.029 Uiso 1 1 calc R
C16 C 0.66129(13) 0.63423(13) 0.08804(7) 0.0188(2) Uani 1 1 d .
H16A H 0.6041 0.5479 0.0680 0.028 Uiso 1 1 calc R
H16B H 0.7218 0.6086 0.1358 0.028 Uiso 1 1 calc R
H16C H 0.7359 0.6693 0.0492 0.028 Uiso 1 1 calc R

loop_
_atom_site_aniso_label
_atom_site_aniso_U_11
_atom_site_aniso_U_22
_atom_site_aniso_U_33
_atom_site_aniso_U_23
_atom_site_aniso_U_13
_atom_site_aniso_U_12
O1 0.0139(4) 0.0157(4) 0.0231(4) -0.0023(3) 0.0068(3) 0.0008(3)
O2 0.0129(4) 0.0154(4) 0.0174(4) -0.0025(3) 0.0050(3) -0.0002(3)
C1 0.0140(5) 0.0225(5) 0.0190(5) -0.0070(4) 0.0052(4) -0.0019(4)
C2 0.0131(5) 0.0168(5) 0.0203(5) -0.0047(4) 0.0040(4) 0.0007(4)
C3 0.0111(4) 0.0143(5) 0.0125(5) 0.0001(4) 0.0014(3) 0.0014(4)
C4 0.0143(5) 0.0136(5) 0.0120(5) 0.0004(4) 0.0029(4) 0.0008(4)
C5 0.0152(5) 0.0175(5) 0.0154(5) -0.0005(4) 0.0009(4) 0.0011(4)
C6 0.0191(5) 0.0193(5) 0.0191(5) -0.0025(4) 0.0015(4) -0.0038(4)
C7 0.0234(6) 0.0137(5) 0.0219(6) -0.0009(4) 0.0058(4) 0.0001(4)
C8 0.0180(5) 0.0153(5) 0.0209(5) 0.0024(4) 0.0045(4) 0.0038(4)
C9 0.0142(5) 0.0159(5) 0.0145(5) 0.0022(4) 0.0033(4) 0.0010(4)
C10 0.0117(5) 0.0176(5) 0.0182(5) 0.0028(4) 0.0017(4) 0.0019(4)
C11 0.0109(5) 0.0173(5) 0.0126(5) 0.0013(4) 0.0026(3) 0.0003(4)
C12 0.0111(5) 0.0146(5) 0.0163(5) -0.0004(4) 0.0013(4) 0.0013(4)
C13 0.0110(5) 0.0155(5) 0.0164(5) 0.0002(4) 0.0025(4) 0.0008(4)
C14 0.0161(5) 0.0245(6) 0.0170(5) 0.0032(4) 0.0014(4) 0.0010(4)
C15 0.0141(5) 0.0182(5) 0.0261(6) -0.0004(4) 0.0028(4) -0.0013(4)
C16 0.0144(5) 0.0193(5) 0.0228(6) 0.0006(4) 0.0055(4) 0.0029(4)

loop_
_atom_type_symbol
_atom_type_description
_atom_type_scat_dispersion_real
_atom_type_scat_dispersion_imag
_atom_type_scat_source
C C 0.0033 0.0016 'International Tables Vol C Tables 4.2.6.8 and 6.1.1.4'
H H 0.0000 0.0000 'International Tables Vol C Tables 4.2.6.8 and 6.1.1.4'
O O 0.0106 0.0060 'International Tables Vol C Tables 4.2.6.8 and 6.1.1.4'

loop_
_geom_angle_atom_site_label_1
_geom_angle_atom_site_label_2
_geom_angle_atom_site_label_3
_geom_angle
C12 O1 C1 115.33(8)
C2 O2 C3 113.85(8)
O1 C1 C2 112.42(9)
O2 C2 C1 114.23(9)
O2 C3 C4 105.68(8)
O2 C3 C11 112.45(8)
C4 C3 C11 102.28(8)
C5 C4 C9 121.20(10)
C5 C4 C3 129.43(9)
C9 C4 C3 109.23(9)
C4 C5 C6 118.50(10)
C7 C6 C5 120.35(10)
C6 C7 C8 121.08(11)
C9 C8 C7 118.46(10)
C8 C9 C4 120.38(10)
C8 C9 C10 131.80(10)
C4 C9 C10 107.81(9)
C11 C10 C9 110.51(9)
C10 C11 C12 126.84(9)
C10 C11 C3 109.60(9)
C12 C11 C3 123.56(9)
O1 C12 C11 111.81(8)
O1 C12 C13 105.85(8)
C11 C12 C13 114.44(9)
C16 C13 C14 109.62(9)
C16 C13 C15 107.90(9)
C14 C13 C15 109.85(9)
C16 C13 C12 110.27(9)
C14 C13 C12 110.33(9)
C15 C13 C12 108.83(9)

loop_
_geom_bond_atom_site_label_1
_geom_bond_atom_site_label_2
_geom_bond_distance
O1 C12 1.4301(13)
O1 C1 1.4331(13)
O2 C2 1.4254(13)
O2 C3 1.4340(12)
C1 C2 1.5148(15)
C3 C4 1.5125(14)
C3 C11 1.5340(14)
C4 C5 1.3807(15)
C4 C9 1.4023(14)
C5 C6 1.4040(16)
C6 C7 1.3912(16)
C7 C8 1.3960(16)
C8 C9 1.3911(15)
C9 C10 1.4715(15)
C10 C11 1.3433(15)
C11 C12 1.5083(15)
C12 C13 1.5565(14)
C13 C16 1.5327(15)
C13 C14 1.5331(15)
C13 C15 1.5340(15)

loop_
_geom_torsion_atom_site_label_1
_geom_torsion_atom_site_label_2
_geom_torsion_atom_site_label_3
_geom_torsion_atom_site_label_4
_geom_torsion
C12 O1 C1 C2 -92.59(11)
C3 O2 C2 C1 -63.71(12)
O1 C1 C2 O2 75.16(12)
C2 O2 C3 C4 -174.79(8)
C2 O2 C3 C11 74.41(11)
O2 C3 C4 C5 65.10(13)
C11 C3 C4 C5 -177.05(10)
O2 C3 C4 C9 -110.63(9)
C11 C3 C4 C9 7.21(10)
C9 C4 C5 C6 -0.18(15)
C3 C4 C5 C6 -175.48(10)
C4 C5 C6 C7 1.18(16)
C5 C6 C7 C8 -0.80(17)
C6 C7 C8 C9 -0.58(16)
C7 C8 C9 C4 1.57(16)
C7 C8 C9 C10 -178.77(10)
C5 C4 C9 C8 -1.21(16)
C3 C4 C9 C8 174.95(9)
C5 C4 C9 C10 179.05(9)
C3 C4 C9 C10 -4.79(11)
C8 C9 C10 C11 -179.76(11)
C4 C9 C10 C11 -0.06(12)
C9 C10 C11 C12 -174.71(9)
C9 C10 C11 C3 4.84(12)
O2 C3 C11 C10 105.59(10)
C4 C3 C11 C10 -7.31(11)
O2 C3 C11 C12 -74.84(12)
C4 C3 C11 C12 172.25(9)
C1 O1 C12 C11 53.79(11)
C1 O1 C12 C13 179.02(8)
C10 C11 C12 O1 -160.74(10)
C3 C11 C12 O1 19.78(13)
C10 C11 C12 C13 78.93(13)
C3 C11 C12 C13 -100.55(11)
O1 C12 C13 C16 175.85(8)
C11 C12 C13 C16 -60.57(12)
O1 C12 C13 C14 -62.91(11)
C11 C12 C13 C14 60.67(12)
O1 C12 C13 C15 57.68(10)
C11 C12 C13 C15 -178.73(9)
